data_4114774
loop_
_publ_author_name
'Susan E. Gibson'
'Hasim Ibrahim'
'Jonathan W. Steed'

_publ_section_title
;
 Intermolecular Interactions in (Arene)chromium Carbonyl Compounds:
 Prediction of Chiral Crystal Packing from Racemate Structure
;
_journal_name_full 'Journal of the American Chemical Society'
_journal_page_first 5109
_journal_page_last 5116
_journal_paper_doi 10.1021/ja012141m
_journal_volume 124
_journal_year 2002
_chemical_formula_sum 'C29 H36 O3'
_chemical_formula_weight 432.58
_chemical_name_systematic
; 
 ? 
;
_space_group_IT_number 4
_symmetry_cell_setting monoclinic
_symmetry_space_group_name_Hall 'P 2yb'
_symmetry_space_group_name_H-M 'P 1 21 1'
_atom_sites_solution_hydrogens geom
_atom_sites_solution_primary direct
_atom_sites_solution_secondary difmap
_audit_creation_method SHELXL-97
_cell_angle_alpha 90.00
_cell_angle_beta 97.809(4)
_cell_angle_gamma 90.00
_cell_formula_units_Z 2
_cell_length_a 8.6518(6)
_cell_length_b 10.0312(8)
_cell_length_c 14.6724(9)
_cell_measurement_temperature 120(2)
_cell_volume 1261.58(15)
_computing_cell_refinement DENZO-SMN
_computing_data_collection 'Nonius Collect'
_computing_data_reduction DENZO-SMN
_computing_molecular_graphics 'XSeed (Barbour, 1999)'
_computing_structure_refinement 'SHELXL-97 (Sheldrick, 1997)'
_computing_structure_solution 'SHELXS-97 (Sheldrick, 1990)'
_diffrn_ambient_temperature 120(2)
_diffrn_measured_fraction_theta_full 0.997
_diffrn_measured_fraction_theta_max 0.997
_diffrn_measurement_device_type KappaCCD
_diffrn_measurement_method '2o phi+omega frames'
_diffrn_radiation_monochromator graphite
_diffrn_radiation_source 'fine-focus sealed tube'
_diffrn_radiation_type MoK\a
_diffrn_radiation_wavelength 0.71073
_diffrn_reflns_av_R_equivalents 0.0579
_diffrn_reflns_av_sigmaI/netI 0.0680
_diffrn_reflns_limit_h_max 10
_diffrn_reflns_limit_h_min -10
_diffrn_reflns_limit_k_max 11
_diffrn_reflns_limit_k_min -12
_diffrn_reflns_limit_l_max 18
_diffrn_reflns_limit_l_min -17
_diffrn_reflns_number 6995
_diffrn_reflns_theta_full 26.00
_diffrn_reflns_theta_max 26.00
_diffrn_reflns_theta_min 2.59
_diffrn_standards_decay_% 0
_exptl_absorpt_coefficient_mu 0.072
_exptl_absorpt_correction_T_max 0.9788
_exptl_absorpt_correction_T_min 0.9447
_exptl_absorpt_correction_type Scalepack
_exptl_crystal_colour colourless
_exptl_crystal_density_diffrn 1.139
_exptl_crystal_description block
_exptl_crystal_F_000 468
_exptl_crystal_size_max 0.80
_exptl_crystal_size_mid 0.40
_exptl_crystal_size_min 0.30
_refine_diff_density_max 0.525
_refine_diff_density_min -0.351
_refine_diff_density_rms 0.074
_refine_ls_abs_structure_details 'Flack H D (1983), Acta Cryst. A39, 876-881'
_refine_ls_abs_structure_Flack -1(2)
_refine_ls_extinction_coef 0.066(7)
_refine_ls_extinction_expression Fc^*^=kFc[1+0.001xFc^2^\l^3^/sin(2\q)]^-1/4^
_refine_ls_extinction_method SHELXL
_refine_ls_goodness_of_fit_ref 1.059
_refine_ls_hydrogen_treatment mixed
_refine_ls_matrix_type full
_refine_ls_number_parameters 285
_refine_ls_number_reflns 4276
_refine_ls_number_restraints 1
_refine_ls_restrained_S_all 1.059
_refine_ls_R_factor_all 0.0775
_refine_ls_R_factor_gt 0.0680
_refine_ls_shift/su_max 0.093
_refine_ls_shift/su_mean 0.002
_refine_ls_structure_factor_coef Fsqd
_refine_ls_weighting_details 'calc w=1/[\s^2^(Fo^2^)+(0.0768P)^2^+0.9038P] where P=(Fo^2^+2Fc^2^)/3'
_refine_ls_weighting_scheme calc
_refine_ls_wR_factor_gt 0.1639
_refine_ls_wR_factor_ref 0.1721
_reflns_number_gt 3825
_reflns_number_total 4276
_reflns_threshold_expression >2sigma(I)
_cod_data_source_file ja012141m_3.cif
_cod_data_source_block hilig
_cod_original_sg_symbol_H-M 'P 21'
_cod_database_code 4114774

loop_
_symmetry_equiv_pos_as_xyz
'x, y, z'
'-x, y+1/2, -z'

loop_
_atom_site_label
_atom_site_type_symbol
_atom_site_fract_x
_atom_site_fract_y
_atom_site_fract_z
_atom_site_U_iso_or_equiv
_atom_site_adp_type
_atom_site_occupancy
_atom_site_symmetry_multiplicity
_atom_site_calc_flag
_atom_site_refinement_flags
_atom_site_disorder_assembly
_atom_site_disorder_group
C2A C 0.0098(13) 0.3751(12) 0.6797(8) 0.034(2) Uiso 0.370(6) 1 d P A 2
H2A H 0.0312 0.3544 0.7469 0.041 Uiso 0.370(6) 1 d PR A 2
O1A O 0.1506(9) 0.3973(9) 0.6477(5) 0.050(2) Uiso 0.370(6) 1 d P A 2
C24 C -0.4554(8) 0.8264(7) 0.4647(4) 0.0320(13) Uiso 0.630(6) 1 d P A 1
H24A H -0.4809 0.7392 0.4365 0.048 Uiso 0.630(6) 1 calc PR A 1
H24B H -0.3611 0.8615 0.4430 0.048 Uiso 0.630(6) 1 calc PR A 1
H24C H -0.5423 0.8880 0.4475 0.048 Uiso 0.630(6) 1 calc PR A 1
C26 C -0.4072(13) 0.9282(12) 0.6201(7) 0.085(3) Uiso 0.630(6) 1 d P A 1
H26A H -0.4948 0.9886 0.6013 0.128 Uiso 0.630(6) 1 calc PR A 1
H26B H -0.3095 0.9713 0.6098 0.128 Uiso 0.630(6) 1 calc PR A 1
H26C H -0.4035 0.9068 0.6856 0.128 Uiso 0.630(6) 1 calc PR A 1
C25 C -0.6010(10) 0.7506(10) 0.5880(6) 0.069(2) Uiso 0.630(6) 1 d P A 1
H25A H -0.5943 0.7211 0.6521 0.104 Uiso 0.630(6) 1 calc PR A 1
H25B H -0.6295 0.6750 0.5469 0.104 Uiso 0.630(6) 1 calc PR A 1
H25C H -0.6805 0.8204 0.5763 0.104 Uiso 0.630(6) 1 calc PR A 1
C26A C -0.3147(12) 0.9510(12) 0.5752(7) 0.040(2) Uiso 0.370(6) 1 d P A 2
H26D H -0.3755 1.0254 0.5456 0.061 Uiso 0.370(6) 1 calc PR A 2
H26E H -0.2233 0.9353 0.5439 0.061 Uiso 0.370(6) 1 calc PR A 2
H26F H -0.2804 0.9727 0.6399 0.061 Uiso 0.370(6) 1 calc PR A 2
C1S C 0.0641(6) 0.8815(5) 0.7140(3) 0.0626(13) Uani 1 1 d . . .
H1S1 H 0.0454 0.7908 0.6902 0.094 Uiso 1 1 calc R . .
H1S2 H 0.1327 0.9287 0.6769 0.094 Uiso 1 1 calc R . .
H1S3 H -0.0355 0.9290 0.7108 0.094 Uiso 1 1 calc R . .
C3S C 0.2265(6) 0.9960(5) 0.8500(4) 0.0627(13) Uani 1 1 d . . .
H3S1 H 0.2525 0.9862 0.9168 0.094 Uiso 1 1 calc R . .
H3S2 H 0.1613 1.0753 0.8364 0.094 Uiso 1 1 calc R . .
H3S3 H 0.3226 1.0056 0.8222 0.094 Uiso 1 1 calc R . .
C2S C 0.1394(4) 0.8753(4) 0.8114(3) 0.0379(8) Uani 1 1 d . . .
O1S O 0.1264(3) 0.7768(3) 0.85813(19) 0.0467(7) Uani 1 1 d . . .
C25A C -0.5422(10) 0.8407(10) 0.6272(6) 0.032(2) Uiso 0.370(6) 1 d P A 2
H25D H -0.4936 0.8898 0.6814 0.048 Uiso 0.370(6) 1 calc PR A 2
H25E H -0.5866 0.7573 0.6468 0.048 Uiso 0.370(6) 1 calc PR A 2
H25F H -0.6252 0.8951 0.5935 0.048 Uiso 0.370(6) 1 calc PR A 2
C3 C 0.2174(6) 0.4758(5) 0.7154(3) 0.0573(11) Uiso 1 1 d . . .
H3A H 0.2968 0.4074 0.7328 0.086 Uiso 1 1 d R A .
H3B H 0.2231 0.5437 0.7638 0.086 Uiso 1 1 d R . .
H3C H 0.2359 0.5175 0.6575 0.086 Uiso 1 1 d R . .
C24A C -0.506(2) 0.7920(18) 0.4748(9) 0.063(4) Uiso 0.370(6) 1 d P A 2
H24D H -0.5592 0.7057 0.4705 0.094 Uiso 0.370(6) 1 calc PR A 2
H24E H -0.4283 0.7938 0.4318 0.094 Uiso 0.370(6) 1 calc PR A 2
H24F H -0.5818 0.8635 0.4592 0.094 Uiso 0.370(6) 1 calc PR A 2
C2 C 0.0492(7) 0.4089(6) 0.7031(4) 0.0246(12) Uiso 0.630(6) 1 d P A 1
H2 H 0.0296 0.3643 0.7614 0.030 Uiso 0.630(6) 1 d PR A 1
C1 C -0.0700(5) 0.2313(5) 0.6230(3) 0.0465(9) Uiso 1 1 d . . .
H1A H -0.0765 0.1867 0.6817 0.070 Uiso 1 1 d R A .
H1B H -0.0618 0.1643 0.5753 0.070 Uiso 1 1 d R . .
H1C H -0.1640 0.2852 0.6059 0.070 Uiso 1 1 d R . .
C23 C -0.4271(5) 0.8116(4) 0.5687(2) 0.0412(9) Uani 1 1 d . . .
C5 C -0.1024(5) 0.5509(4) 0.5783(2) 0.0405(9) Uani 1 1 d . A .
H5 H -0.0364 0.5146 0.5379 0.049 Uiso 1 1 calc R . .
C4 C -0.0867(4) 0.5055(4) 0.6688(2) 0.0344(8) Uani 1 1 d . . .
C14 C -0.4639(4) 0.7532(4) 0.9866(2) 0.0351(8) Uani 1 1 d . . .
H14 H -0.5269 0.8057 1.0210 0.042 Uiso 1 1 calc R . .
C13 C -0.5271(4) 0.6446(4) 0.9362(2) 0.0323(7) Uani 1 1 d . . .
H13 H -0.6338 0.6223 0.9362 0.039 Uiso 1 1 calc R . .
C21 C -0.3829(4) 0.1809(4) 0.7797(2) 0.0306(7) Uani 1 1 d . . .
H21 H -0.4674 0.1461 0.7385 0.037 Uiso 1 1 calc R . .
C6 C -0.2103(4) 0.6471(4) 0.5451(2) 0.0372(8) Uani 1 1 d . . .
H6 H -0.2160 0.6765 0.4831 0.045 Uiso 1 1 calc R A .
O1 O 0.0566(4) 0.3108(4) 0.6314(2) 0.0261(10) Uiso 0.630(6) 1 d P A 1
C19 C -0.1816(4) 0.1497(4) 0.9063(2) 0.0326(7) Uani 1 1 d . A .
H19 H -0.1253 0.0934 0.9511 0.039 Uiso 1 1 calc R . .
C12 C -0.4359(4) 0.5686(3) 0.8860(2) 0.0272(7) Uani 1 1 d . . .
H12 H -0.4811 0.4947 0.8517 0.033 Uiso 1 1 calc R . .
C20 C -0.3025(4) 0.0985(4) 0.8463(2) 0.0345(8) Uani 1 1 d . . .
H20 H -0.3312 0.0075 0.8503 0.041 Uiso 1 1 calc R . .
C16 C -0.2171(4) 0.7086(3) 0.9349(2) 0.0284(7) Uani 1 1 d . . .
H16 H -0.1110 0.7323 0.9340 0.034 Uiso 1 1 calc R . .
C15 C -0.3082(4) 0.7843(4) 0.9863(2) 0.0353(8) Uani 1 1 d . . .
H15 H -0.2634 0.8577 1.0213 0.042 Uiso 1 1 calc R . .
C11 C -0.2790(3) 0.5979(3) 0.88450(19) 0.0227(6) Uani 1 1 d . A .
C22 C -0.3406(3) 0.3126(3) 0.7732(2) 0.0264(7) Uani 1 1 d . . .
H22 H -0.3951 0.3674 0.7267 0.032 Uiso 1 1 calc R . .
C8 C -0.2941(3) 0.6561(3) 0.69267(19) 0.0232(6) Uani 1 1 d . . .
H8 H -0.3599 0.6934 0.7329 0.028 Uiso 1 1 calc R A .
C10 C -0.1738(3) 0.5143(3) 0.82932(19) 0.0226(6) Uani 1 1 d . . .
C18 C -0.1404(4) 0.2847(3) 0.9019(2) 0.0266(7) Uani 1 1 d . . .
H18 H -0.0591 0.3202 0.9452 0.032 Uiso 1 1 calc R A .
C9 C -0.1852(3) 0.5587(3) 0.7273(2) 0.0232(6) Uani 1 1 d . A .
C7 C -0.3101(4) 0.7005(3) 0.6018(2) 0.0278(7) Uani 1 1 d . A .
C17 C -0.2186(3) 0.3664(3) 0.83415(19) 0.0225(6) Uani 1 1 d . A .
O2 O -0.0149(2) 0.5248(2) 0.87149(15) 0.0293(5) Uani 1 1 d . A .
H2B H 0.0197 0.6008 0.8611 0.035 Uiso 1 1 calc R . .

loop_
_atom_site_aniso_label
_atom_site_aniso_U_11
_atom_site_aniso_U_22
_atom_site_aniso_U_33
_atom_site_aniso_U_23
_atom_site_aniso_U_13
_atom_site_aniso_U_12
C1S 0.076(3) 0.051(3) 0.057(3) 0.012(2) -0.005(2) -0.011(2)
C3S 0.070(3) 0.047(3) 0.072(3) -0.009(2) 0.013(2) -0.021(2)
C2S 0.0299(17) 0.036(2) 0.050(2) -0.0034(18) 0.0134(16) -0.0036(15)
O1S 0.0402(14) 0.0445(17) 0.0553(15) 0.0076(14) 0.0059(12) -0.0112(12)
C23 0.061(2) 0.036(2) 0.0251(16) 0.0040(15) -0.0007(16) 0.0168(18)
C5 0.049(2) 0.041(2) 0.0366(18) 0.0024(16) 0.0256(16) 0.0099(17)
C4 0.0345(17) 0.034(2) 0.0375(17) 0.0060(15) 0.0140(14) 0.0077(15)
C14 0.047(2) 0.0304(19) 0.0307(16) -0.0015(14) 0.0144(14) 0.0076(15)
C13 0.0295(16) 0.0354(19) 0.0329(16) 0.0001(15) 0.0069(13) 0.0034(14)
C21 0.0341(16) 0.0314(19) 0.0256(15) -0.0048(13) 0.0014(13) 0.0001(14)
C6 0.053(2) 0.038(2) 0.0230(15) 0.0049(15) 0.0132(15) 0.0024(17)
C19 0.0395(18) 0.0270(18) 0.0313(16) 0.0094(14) 0.0045(14) 0.0066(15)
C12 0.0280(15) 0.0279(18) 0.0251(14) 0.0004(13) 0.0010(12) 0.0013(13)
C20 0.0457(19) 0.0241(17) 0.0354(17) 0.0030(14) 0.0110(15) 0.0005(14)
C16 0.0304(16) 0.0282(18) 0.0265(15) -0.0013(13) 0.0038(13) -0.0028(13)
C15 0.047(2) 0.0292(18) 0.0301(16) -0.0039(14) 0.0054(15) -0.0021(15)
C11 0.0247(14) 0.0235(15) 0.0195(13) 0.0054(12) 0.0008(11) 0.0015(12)
C22 0.0267(14) 0.0287(17) 0.0236(14) -0.0006(13) 0.0030(12) 0.0034(13)
C8 0.0247(14) 0.0241(15) 0.0208(13) -0.0007(12) 0.0034(11) 0.0006(12)
C10 0.0193(13) 0.0247(16) 0.0227(14) 0.0009(12) -0.0006(11) 0.0018(12)
C18 0.0280(15) 0.0265(17) 0.0244(14) 0.0055(13) 0.0009(12) 0.0001(13)
C9 0.0231(14) 0.0229(16) 0.0242(14) 0.0034(12) 0.0052(11) -0.0018(12)
C7 0.0349(16) 0.0256(17) 0.0228(14) 0.0001(13) 0.0034(12) -0.0011(13)
C17 0.0237(13) 0.0246(16) 0.0197(13) 0.0034(12) 0.0051(12) 0.0040(12)
O2 0.0214(10) 0.0281(12) 0.0367(12) 0.0032(10) -0.0025(9) -0.0008(9)

loop_
_atom_type_symbol
_atom_type_description
_atom_type_scat_dispersion_real
_atom_type_scat_dispersion_imag
_atom_type_scat_source
C C 0.0033 0.0016 'International Tables Vol C Tables 4.2.6.8 and 6.1.1.4'
H H 0.0000 0.0000 'International Tables Vol C Tables 4.2.6.8 and 6.1.1.4'
O O 0.0106 0.0060 'International Tables Vol C Tables 4.2.6.8 and 6.1.1.4'

loop_
_geom_angle_atom_site_label_1
_geom_angle_atom_site_label_2
_geom_angle_atom_site_label_3
_geom_angle
O1A C2A C4 108.5(8)
O1A C2A C1 106.2(8)
C4 C2A C1 118.1(7)
C3 O1A C2A 98.8(8)
O1S C2S C1S 120.9(4)
O1S C2S C3S 121.6(4)
C1S C2S C3S 117.5(4)
O1A C3 C2 51.0(4)
O1 C2 C4 107.1(4)
O1 C2 C3 103.9(4)
C4 C2 C3 114.5(4)
O1 C1 C2A 37.7(4)
C26 C23 C25A 63.0(6)
C26 C23 C24A 129.1(8)
C25A C23 C24A 108.7(8)
C26 C23 C24 117.0(6)
C25A C23 C24 123.5(5)
C24A C23 C24 22.7(7)
C26 C23 C7 114.2(5)
C25A C23 C7 116.1(5)
C24A C23 C7 113.7(7)
C24 C23 C7 113.4(3)
C26 C23 C25 105.1(6)
C25A C23 C25 42.5(5)
C24A C23 C25 78.4(8)
C24 C23 C25 100.3(5)
C7 C23 C25 104.4(4)
C26 C23 C26A 41.3(6)
C25A C23 C26A 103.7(6)
C24A C23 C26A 110.6(9)
C24 C23 C26A 89.4(5)
C7 C23 C26A 103.4(5)
C25 C23 C26A 143.8(6)
C6 C5 C4 122.5(3)
C5 C4 C9 118.3(3)
C5 C4 C2A 110.9(5)
C9 C4 C2A 128.6(5)
C5 C4 C2 119.0(3)
C9 C4 C2 122.5(3)
C2A C4 C2 20.9(4)
C15 C14 C13 119.2(3)
C12 C13 C14 120.4(3)
C22 C21 C20 120.4(3)
C5 C6 C7 120.2(3)
C1 O1 C2 110.7(4)
C20 C19 C18 120.6(3)
C13 C12 C11 121.4(3)
C19 C20 C21 119.5(3)
C15 C16 C11 121.1(3)
C14 C15 C16 120.3(3)
C12 C11 C16 117.6(3)
C12 C11 C10 122.6(3)
C16 C11 C10 119.8(3)
C21 C22 C17 120.7(3)
C7 C8 C9 122.9(3)
O2 C10 C17 106.5(2)
O2 C10 C11 109.4(2)
C17 C10 C11 109.2(2)
O2 C10 C9 109.1(2)
C17 C10 C9 109.8(2)
C11 C10 C9 112.6(2)
C17 C18 C19 119.9(3)
C4 C9 C8 118.6(3)
C4 C9 C10 121.4(3)
C8 C9 C10 120.0(3)
C6 C7 C8 117.5(3)
C6 C7 C23 121.8(3)
C8 C7 C23 120.6(3)
C18 C17 C22 118.8(3)
C18 C17 C10 120.0(3)
C22 C17 C10 121.1(3)

loop_
_geom_bond_atom_site_label_1
_geom_bond_atom_site_label_2
_geom_bond_distance
C2A O1A 1.382(13)
C2A C4 1.549(11)
C2A C1 1.759(13)
O1A C3 1.337(9)
C24 C23 1.519(6)
C26 C23 1.390(12)
C25 C23 1.683(10)
C26A C23 1.699(12)
C1S C2S 1.489(6)
C3S C2S 1.496(6)
C2S O1S 1.216(5)
C25A C23 1.431(10)
C3 C2 1.590(8)
C24A C23 1.464(14)
C2 O1 1.448(7)
C2 C4 1.554(6)
C1 O1 1.346(5)
C23 C7 1.539(5)
C5 C6 1.385(5)
C5 C4 1.392(5)
C4 C9 1.395(4)
C14 C15 1.384(5)
C14 C13 1.387(5)
C13 C12 1.380(5)
C21 C22 1.377(5)
C21 C20 1.391(5)
C6 C7 1.386(5)
C19 C20 1.371(5)
C19 C18 1.404(5)
C12 C11 1.392(4)
C16 C15 1.387(5)
C16 C11 1.400(4)
C11 C10 1.546(4)
C22 C17 1.396(4)
C8 C7 1.394(4)
C8 C9 1.405(4)
C10 O2 1.433(3)
C10 C17 1.538(5)
C10 C9 1.551(4)
C18 C17 1.391(4)

loop_
_geom_hbond_atom_site_label_D
_geom_hbond_atom_site_label_H
_geom_hbond_atom_site_label_A
_geom_hbond_distance_DH
_geom_hbond_distance_HA
_geom_hbond_distance_DA
_geom_hbond_angle_DHA
O2 H2B O1S 0.84 2.00 2.826(4) 169.7
